data_7133833
loop_
_publ_author_name
'Srinivasu, Vinjamuri'
'Pattanaik, Swadhin'
'Sureshkumar, Devarajulu'

_publ_section_title
;
 Photoredox cross-dehydrogenative C(sp<sup>2</sup>)-C(sp<sup>3</sup>)
 coupling of heteroarenes with secondary amines through 1,5-HAT.
;
_journal_issue 72
_journal_name_full 'Chemical communications (Cambridge, England)'
_journal_page_first 9757
_journal_page_last 9760
_journal_paper_doi 10.1039/d4cc02818j
_journal_volume 60
_journal_year 2024
_chemical_formula_moiety 'C23 H23 N3 O2'
_chemical_formula_sum 'C23 H23 N3 O2'
_chemical_formula_weight 373.44
_space_group_crystal_system triclinic
_space_group_IT_number 2
_space_group_name_Hall '-P 1'
_space_group_name_H-M_alt 'P -1'
_atom_sites_solution_hydrogens geom
_audit_creation_date 2024-01-04
_audit_creation_method
;
Olex2 1.2
(compiled 2018.05.29 svn.r3508 for OlexSys, GUI svn.r5506)
;
_audit_update_record
;
2024-05-22 deposited with the CCDC.	2024-08-09 downloaded from the CCDC.
;
_cell_angle_alpha 71.120(4)
_cell_angle_beta 86.589(4)
_cell_angle_gamma 79.453(4)
_cell_formula_units_Z 2
_cell_length_a 9.4621(13)
_cell_length_b 9.9741(14)
_cell_length_c 11.4369(15)
_cell_measurement_reflns_used 4231
_cell_measurement_temperature 273(2)
_cell_measurement_theta_max 24.940
_cell_measurement_theta_min 2.191
_cell_volume 1004.0(2)
_computing_cell_refinement 'SAINT V8.40B (?, 2016)'
_computing_data_reduction 'SAINT V8.40B (?, 2016)'
_computing_molecular_graphics 'Olex2 (Dolomanov et al., 2009)'
_computing_publication_material 'Olex2 (Dolomanov et al., 2009)'
_computing_structure_refinement 'ShelXL (Sheldrick, 2015)'
_diffrn_ambient_temperature 273.15
_diffrn_measured_fraction_theta_full 0.999
_diffrn_measured_fraction_theta_max 0.998
_diffrn_measurement_device_type 'Bruker D8 Quest'
_diffrn_measurement_method '\f and \w scans'
_diffrn_radiation_type MoK\a
_diffrn_radiation_wavelength 0.71073
_diffrn_reflns_av_R_equivalents 0.1064
_diffrn_reflns_av_unetI/netI 0.0730
_diffrn_reflns_Laue_measured_fraction_full 0.999
_diffrn_reflns_Laue_measured_fraction_max 0.998
_diffrn_reflns_limit_h_max 12
_diffrn_reflns_limit_h_min -12
_diffrn_reflns_limit_k_max 13
_diffrn_reflns_limit_k_min -13
_diffrn_reflns_limit_l_max 15
_diffrn_reflns_limit_l_min -15
_diffrn_reflns_number 38087
_diffrn_reflns_point_group_measured_fraction_full 0.999
_diffrn_reflns_point_group_measured_fraction_max 0.998
_diffrn_reflns_theta_full 25.242
_diffrn_reflns_theta_max 28.503
_diffrn_reflns_theta_min 2.189
_exptl_absorpt_coefficient_mu 0.080
_exptl_absorpt_correction_T_max 0.7457
_exptl_absorpt_correction_T_min 0.5914
_exptl_absorpt_correction_type multi-scan
_exptl_absorpt_process_details
;
SADABS-2016/2 (Bruker,2016/2) was used for absorption correction.
wR2(int) was 0.0979 before and 0.0716 after correction.
The Ratio of minimum to maximum transmission is 0.7931.
The \l/2 correction factor is Not present.
;
_exptl_crystal_colour Colorless
_exptl_crystal_density_diffrn 1.235
_exptl_crystal_description block
_exptl_crystal_F_000 396
_exptl_crystal_size_max 0.33
_exptl_crystal_size_mid 0.25
_exptl_crystal_size_min 0.12
_refine_diff_density_max 0.456
_refine_diff_density_min -0.343
_refine_diff_density_rms 0.105
_refine_ls_extinction_method none
_refine_ls_goodness_of_fit_ref 1.055
_refine_ls_hydrogen_treatment constr
_refine_ls_matrix_type full
_refine_ls_number_parameters 253
_refine_ls_number_reflns 5093
_refine_ls_number_restraints 0
_refine_ls_restrained_S_all 1.055
_refine_ls_R_factor_all 0.1658
_refine_ls_R_factor_gt 0.0726
_refine_ls_shift/su_max 0.000
_refine_ls_shift/su_mean 0.000
_refine_ls_structure_factor_coef Fsqd
_refine_ls_weighting_details 'w=1/[\s^2^(Fo^2^)+(0.0982P)^2^+0.1921P] where P=(Fo^2^+2Fc^2^)/3'
_refine_ls_weighting_scheme calc
_refine_ls_wR_factor_gt 0.1728
_refine_ls_wR_factor_ref 0.2293
_reflns_Friedel_coverage 0.000
_reflns_number_gt 2457
_reflns_number_total 5093
_reflns_threshold_expression 'I > 2\s(I)'
_cod_data_source_file d4cc02818j2.cif
_cod_data_source_block spo45_1_0m
_cod_database_code 7133833
_shelx_shelxl_version_number 2018/3
_shelx_space_group_comment
;
The symmetry employed for this shelxl refinement is uniquely defined
by the following loop, which should always be used as a source of
symmetry information in preference to the above space-group names.
They are only intended as comments.
;
_olex2_refinement_description
;
1. Fixed Uiso
 At 1.2 times of:
  All C(H) groups, All C(H,H) groups
2.a Ternary CH refined with riding coordinates:
 C1(H1), C13(H13)
2.b Secondary CH2 refined with riding coordinates:
 C2(H2A,H2B), C3(H3A,H3B), C4(H4A,H4B), C14(H14A,H14B), C15(H15A,H15B),
 C16(H16A,H16B)
2.c Aromatic/amide H refined with riding coordinates:
 C6(H6), C7(H7), C8(H8), C9(H9), C19(H19), C20(H20), C21(H21), C22(H22),
 C23(H23)
;
_olex2_submission_special_instructions 'No special instructions were received'

loop_
_space_group_symop_operation_xyz
'x, y, z'
'-x, -y, -z'

loop_
_atom_site_label
_atom_site_type_symbol
_atom_site_fract_x
_atom_site_fract_y
_atom_site_fract_z
_atom_site_U_iso_or_equiv
_atom_site_adp_type
_atom_site_occupancy
_atom_site_site_symmetry_order
_atom_site_calc_flag
_atom_site_refinement_flags_posn
_atom_site_refinement_flags_adp
_atom_site_refinement_flags_occupancy
_atom_site_disorder_assembly
_atom_site_disorder_group
O1 O 0.6061(2) 0.6494(2) 0.20628(18) 0.0638(6) Uani 1 1 d . . . . .
O2 O 0.4325(2) 0.2982(2) 0.26203(17) 0.0607(6) Uani 1 1 d . . . . .
N1 N 0.3071(2) 0.4590(2) 0.10081(19) 0.0477(6) Uani 1 1 d . . . . .
N2 N 0.2455(2) 0.6025(2) 0.28012(19) 0.0469(6) Uani 1 1 d . . . . .
N3 N 0.4779(2) 0.6719(2) 0.37604(19) 0.0445(5) Uani 1 1 d . . . . .
C1 C 0.5928(3) 0.8719(3) 0.3857(3) 0.0642(8) Uani 1 1 d . . . . .
H1 H 0.517299 0.920905 0.427474 0.077 Uiso 1 1 calc R . . . .
C2 C 0.7285(4) 0.9322(4) 0.3615(4) 0.0934(12) Uani 1 1 d . . . . .
H2A H 0.734457 1.012774 0.389854 0.112 Uiso 1 1 calc R . . . .
H2B H 0.818194 0.866083 0.364289 0.112 Uiso 1 1 calc R . . . .
C3 C 0.6263(5) 0.9563(4) 0.2605(3) 0.0908(12) Uani 1 1 d . . . . .
H3A H 0.570513 1.052050 0.226569 0.109 Uiso 1 1 calc R . . . .
H3B H 0.654124 0.905581 0.201043 0.109 Uiso 1 1 calc R . . . .
C4 C 0.6014(3) 0.7121(3) 0.4211(3) 0.0533(7) Uani 1 1 d . . . . .
H4A H 0.689217 0.671301 0.387655 0.064 Uiso 1 1 calc R . . . .
H4B H 0.606035 0.671143 0.510393 0.064 Uiso 1 1 calc R . . . .
C5 C 0.3474(3) 0.6707(3) 0.4398(2) 0.0430(6) Uani 1 1 d . . . . .
C6 C 0.3271(3) 0.7012(3) 0.5508(2) 0.0563(7) Uani 1 1 d . . . . .
H6 H 0.401908 0.724377 0.585536 0.068 Uiso 1 1 calc R . . . .
C7 C 0.1962(4) 0.6967(4) 0.6085(3) 0.0691(9) Uani 1 1 d . . . . .
H7 H 0.183501 0.715887 0.683099 0.083 Uiso 1 1 calc R . . . .
C8 C 0.0832(4) 0.6646(4) 0.5588(3) 0.0703(9) Uani 1 1 d . . . . .
H8 H -0.004944 0.662381 0.599333 0.084 Uiso 1 1 calc R . . . .
C9 C 0.1010(3) 0.6360(3) 0.4493(3) 0.0574(7) Uani 1 1 d . . . . .
H9 H 0.024281 0.615320 0.414980 0.069 Uiso 1 1 calc R . . . .
C10 C 0.2330(3) 0.6374(3) 0.3888(2) 0.0438(6) Uani 1 1 d . . . . .
C11 C 0.3681(3) 0.6033(3) 0.2243(2) 0.0438(6) Uani 1 1 d . . . . .
C12 C 0.4940(3) 0.6437(3) 0.2657(2) 0.0453(6) Uani 1 1 d . . . . .
C13 C 0.3867(3) 0.5706(3) 0.1038(2) 0.0483(7) Uani 1 1 d . . . . .
H13 H 0.489010 0.541735 0.088578 0.058 Uiso 1 1 calc R . . . .
C14 C 0.3217(4) 0.6999(3) -0.0051(3) 0.0674(9) Uani 1 1 d . . . . .
H14A H 0.323525 0.789744 0.010075 0.081 Uiso 1 1 calc R . . . .
H14B H 0.372995 0.700270 -0.081158 0.081 Uiso 1 1 calc R . . . .
C15 C 0.1702(4) 0.6772(4) -0.0110(3) 0.0761(10) Uani 1 1 d . . . . .
H15A H 0.129546 0.728313 -0.092590 0.091 Uiso 1 1 calc R . . . .
H15B H 0.109996 0.709708 0.049545 0.091 Uiso 1 1 calc R . . . .
C16 C 0.1838(3) 0.5162(3) 0.0175(3) 0.0672(9) Uani 1 1 d . . . . .
H16A H 0.097768 0.482556 0.057487 0.081 Uiso 1 1 calc R . . . .
H16B H 0.201613 0.489284 -0.056963 0.081 Uiso 1 1 calc R . . . .
C17 C 0.3393(3) 0.3263(3) 0.1836(2) 0.0464(6) Uani 1 1 d . . . . .
C18 C 0.2575(3) 0.2134(3) 0.1775(2) 0.0478(7) Uani 1 1 d . . . . .
C19 C 0.2045(3) 0.1293(3) 0.2861(3) 0.0596(8) Uani 1 1 d . . . . .
H19 H 0.216674 0.146433 0.359774 0.072 Uiso 1 1 calc R . . . .
C20 C 0.1334(4) 0.0197(3) 0.2864(3) 0.0745(10) Uani 1 1 d . . . . .
H20 H 0.094621 -0.033931 0.359421 0.089 Uiso 1 1 calc R . . . .
C21 C 0.1202(4) -0.0097(4) 0.1791(4) 0.0762(10) Uani 1 1 d . . . . .
H21 H 0.073169 -0.083871 0.179272 0.091 Uiso 1 1 calc R . . . .
C22 C 0.1763(4) 0.0700(4) 0.0719(3) 0.0728(9) Uani 1 1 d . . . . .
H22 H 0.168529 0.048601 -0.000517 0.087 Uiso 1 1 calc R . . . .
C23 C 0.2444(3) 0.1819(3) 0.0697(3) 0.0591(8) Uani 1 1 d . . . . .
H23 H 0.281380 0.236104 -0.004046 0.071 Uiso 1 1 calc R . . . .

loop_
_atom_site_aniso_label
_atom_site_aniso_U_11
_atom_site_aniso_U_22
_atom_site_aniso_U_33
_atom_site_aniso_U_23
_atom_site_aniso_U_13
_atom_site_aniso_U_12
O1 0.0532(12) 0.0779(15) 0.0713(13) -0.0348(11) 0.0166(10) -0.0245(11)
O2 0.0677(13) 0.0566(13) 0.0585(12) -0.0170(9) -0.0170(10) -0.0093(10)
N1 0.0505(13) 0.0412(12) 0.0549(13) -0.0191(10) -0.0059(10) -0.0080(10)
N2 0.0478(13) 0.0408(12) 0.0562(13) -0.0194(10) 0.0033(11) -0.0119(10)
N3 0.0456(13) 0.0381(12) 0.0520(13) -0.0153(10) -0.0030(10) -0.0100(10)
C1 0.0623(19) 0.0494(17) 0.090(2) -0.0325(16) 0.0090(16) -0.0162(15)
C2 0.077(3) 0.072(2) 0.140(4) -0.033(2) -0.001(2) -0.038(2)
C3 0.122(3) 0.054(2) 0.087(3) -0.0073(18) 0.003(2) -0.022(2)
C4 0.0513(16) 0.0484(16) 0.0616(17) -0.0156(13) -0.0085(13) -0.0128(13)
C5 0.0490(15) 0.0335(13) 0.0460(14) -0.0112(11) 0.0038(12) -0.0101(11)
C6 0.072(2) 0.0495(17) 0.0516(16) -0.0199(13) 0.0027(14) -0.0158(15)
C7 0.091(3) 0.065(2) 0.0554(18) -0.0251(15) 0.0200(17) -0.0190(18)
C8 0.071(2) 0.069(2) 0.077(2) -0.0309(17) 0.0292(18) -0.0223(17)
C9 0.0549(18) 0.0532(17) 0.0676(19) -0.0222(14) 0.0141(14) -0.0174(14)
C10 0.0518(16) 0.0336(13) 0.0462(14) -0.0124(11) 0.0055(12) -0.0105(11)
C11 0.0482(16) 0.0332(13) 0.0520(15) -0.0146(11) 0.0028(12) -0.0108(11)
C12 0.0483(16) 0.0380(14) 0.0514(15) -0.0159(12) 0.0029(13) -0.0100(12)
C13 0.0539(16) 0.0416(15) 0.0556(16) -0.0216(12) 0.0058(13) -0.0145(12)
C14 0.100(3) 0.0442(17) 0.0563(18) -0.0149(14) 0.0106(17) -0.0129(17)
C15 0.086(3) 0.059(2) 0.069(2) -0.0127(16) -0.0107(18) 0.0108(18)
C16 0.064(2) 0.060(2) 0.074(2) -0.0181(16) -0.0256(16) -0.0003(15)
C17 0.0525(16) 0.0434(15) 0.0471(15) -0.0195(12) -0.0011(13) -0.0081(12)
C18 0.0489(16) 0.0415(15) 0.0542(16) -0.0175(12) -0.0015(12) -0.0060(12)
C19 0.0660(19) 0.0489(17) 0.0622(18) -0.0163(14) 0.0025(15) -0.0089(15)
C20 0.078(2) 0.0517(19) 0.086(2) -0.0083(17) 0.0111(18) -0.0209(17)
C21 0.077(2) 0.0474(19) 0.109(3) -0.0262(19) -0.005(2) -0.0192(17)
C22 0.085(2) 0.059(2) 0.086(2) -0.0367(18) -0.0055(19) -0.0159(18)
C23 0.068(2) 0.0547(18) 0.0625(18) -0.0261(14) 0.0020(15) -0.0175(15)

loop_
_atom_type_symbol
_atom_type_description
_atom_type_scat_dispersion_real
_atom_type_scat_dispersion_imag
_atom_type_scat_source
C C 0.0033 0.0016 'International Tables Vol C Tables 4.2.6.8 and 6.1.1.4'
H H 0.0000 0.0000 'International Tables Vol C Tables 4.2.6.8 and 6.1.1.4'
N N 0.0061 0.0033 'International Tables Vol C Tables 4.2.6.8 and 6.1.1.4'
O O 0.0106 0.0060 'International Tables Vol C Tables 4.2.6.8 and 6.1.1.4'

loop_
_geom_angle_atom_site_label_1
_geom_angle_atom_site_label_2
_geom_angle_atom_site_label_3
_geom_angle
_geom_angle_site_symmetry_1
_geom_angle_site_symmetry_3
_geom_angle_publ_flag
C16 N1 C13 112.4(2) . . ?
C17 N1 C13 119.2(2) . . ?
C17 N1 C16 127.6(2) . . ?
C11 N2 C10 117.7(2) . . ?
C5 N3 C4 121.1(2) . . ?
C12 N3 C4 117.3(2) . . ?
C12 N3 C5 121.5(2) . . ?
C2 C1 H1 115.2 . . ?
C2 C1 C4 118.9(3) . . ?
C3 C1 H1 115.2 . . ?
C3 C1 C2 60.4(2) . . ?
C3 C1 C4 121.0(3) . . ?
C4 C1 H1 115.2 . . ?
C1 C2 H2A 117.9 . . ?
C1 C2 H2B 117.9 . . ?
H2A C2 H2B 115.1 . . ?
C3 C2 C1 58.7(2) . . ?
C3 C2 H2A 117.9 . . ?
C3 C2 H2B 117.9 . . ?
C1 C3 C2 60.9(2) . . ?
C1 C3 H3A 117.7 . . ?
C1 C3 H3B 117.7 . . ?
C2 C3 H3A 117.7 . . ?
C2 C3 H3B 117.7 . . ?
H3A C3 H3B 114.8 . . ?
N3 C4 C1 112.7(2) . . ?
N3 C4 H4A 109.1 . . ?
N3 C4 H4B 109.1 . . ?
C1 C4 H4A 109.1 . . ?
C1 C4 H4B 109.1 . . ?
H4A C4 H4B 107.8 . . ?
N3 C5 C10 117.9(2) . . ?
C6 C5 N3 122.9(2) . . ?
C6 C5 C10 119.2(3) . . ?
C5 C6 H6 120.3 . . ?
C7 C6 C5 119.5(3) . . ?
C7 C6 H6 120.3 . . ?
C6 C7 H7 119.2 . . ?
C6 C7 C8 121.6(3) . . ?
C8 C7 H7 119.2 . . ?
C7 C8 H8 120.2 . . ?
C9 C8 C7 119.5(3) . . ?
C9 C8 H8 120.2 . . ?
C8 C9 H9 119.7 . . ?
C8 C9 C10 120.6(3) . . ?
C10 C9 H9 119.7 . . ?
N2 C10 C5 122.7(2) . . ?
N2 C10 C9 117.8(2) . . ?
C9 C10 C5 119.5(2) . . ?
N2 C11 C12 124.4(2) . . ?
N2 C11 C13 120.1(2) . . ?
C12 C11 C13 115.4(2) . . ?
O1 C12 N3 122.5(2) . . ?
O1 C12 C11 122.0(2) . . ?
N3 C12 C11 115.6(2) . . ?
N1 C13 C11 112.6(2) . . ?
N1 C13 H13 109.9 . . ?
N1 C13 C14 102.6(2) . . ?
C11 C13 H13 109.9 . . ?
C11 C13 C14 111.8(2) . . ?
C14 C13 H13 109.9 . . ?
C13 C14 H14A 111.1 . . ?
C13 C14 H14B 111.1 . . ?
H14A C14 H14B 109.0 . . ?
C15 C14 C13 103.4(2) . . ?
C15 C14 H14A 111.1 . . ?
C15 C14 H14B 111.1 . . ?
C14 C15 H15A 110.9 . . ?
C14 C15 H15B 110.9 . . ?
C14 C15 C16 104.2(3) . . ?
H15A C15 H15B 108.9 . . ?
C16 C15 H15A 110.9 . . ?
C16 C15 H15B 110.9 . . ?
N1 C16 C15 103.0(2) . . ?
N1 C16 H16A 111.2 . . ?
N1 C16 H16B 111.2 . . ?
C15 C16 H16A 111.2 . . ?
C15 C16 H16B 111.2 . . ?
H16A C16 H16B 109.1 . . ?
O2 C17 N1 121.2(2) . . ?
O2 C17 C18 120.7(2) . . ?
N1 C17 C18 118.1(2) . . ?
C19 C18 C17 118.2(2) . . ?
C19 C18 C23 118.9(3) . . ?
C23 C18 C17 122.6(2) . . ?
C18 C19 H19 119.7 . . ?
C18 C19 C20 120.6(3) . . ?
C20 C19 H19 119.7 . . ?
C19 C20 H20 120.0 . . ?
C21 C20 C19 119.9(3) . . ?
C21 C20 H20 120.0 . . ?
C20 C21 H21 120.1 . . ?
C22 C21 C20 119.8(3) . . ?
C22 C21 H21 120.1 . . ?
C21 C22 H22 119.6 . . ?
C21 C22 C23 120.8(3) . . ?
C23 C22 H22 119.6 . . ?
C18 C23 H23 120.1 . . ?
C22 C23 C18 119.8(3) . . ?
C22 C23 H23 120.1 . . ?

loop_
_geom_bond_atom_site_label_1
_geom_bond_atom_site_label_2
_geom_bond_distance
_geom_bond_site_symmetry_2
_geom_bond_publ_flag
O1 C12 1.226(3) . ?
O2 C17 1.226(3) . ?
N1 C13 1.465(3) . ?
N1 C16 1.460(3) . ?
N1 C17 1.348(3) . ?
N2 C10 1.388(3) . ?
N2 C11 1.290(3) . ?
N3 C4 1.472(3) . ?
N3 C5 1.396(3) . ?
N3 C12 1.373(3) . ?
C1 H1 0.9800 . ?
C1 C2 1.490(4) . ?
C1 C3 1.456(4) . ?
C1 C4 1.500(4) . ?
C2 H2A 0.9700 . ?
C2 H2B 0.9700 . ?
C2 C3 1.482(5) . ?
C3 H3A 0.9700 . ?
C3 H3B 0.9700 . ?
C4 H4A 0.9700 . ?
C4 H4B 0.9700 . ?
C5 C6 1.394(4) . ?
C5 C10 1.398(3) . ?
C6 H6 0.9300 . ?
C6 C7 1.369(4) . ?
C7 H7 0.9300 . ?
C7 C8 1.373(4) . ?
C8 H8 0.9300 . ?
C8 C9 1.366(4) . ?
C9 H9 0.9300 . ?
C9 C10 1.392(4) . ?
C11 C12 1.474(4) . ?
C11 C13 1.509(4) . ?
C13 H13 0.9800 . ?
C13 C14 1.534(4) . ?
C14 H14A 0.9700 . ?
C14 H14B 0.9700 . ?
C14 C15 1.500(5) . ?
C15 H15A 0.9700 . ?
C15 H15B 0.9700 . ?
C15 C16 1.513(4) . ?
C16 H16A 0.9700 . ?
C16 H16B 0.9700 . ?
C17 C18 1.500(4) . ?
C18 C19 1.379(4) . ?
C18 C23 1.384(4) . ?
C19 H19 0.9300 . ?
C19 C20 1.383(4) . ?
C20 H20 0.9300 . ?
C20 C21 1.367(5) . ?
C21 H21 0.9300 . ?
C21 C22 1.365(5) . ?
C22 H22 0.9300 . ?
C22 C23 1.380(4) . ?
C23 H23 0.9300 . ?

loop_
_geom_torsion_atom_site_label_1
_geom_torsion_atom_site_label_2
_geom_torsion_atom_site_label_3
_geom_torsion_atom_site_label_4
_geom_torsion
_geom_torsion_site_symmetry_1
_geom_torsion_site_symmetry_2
_geom_torsion_site_symmetry_3
_geom_torsion_site_symmetry_4
_geom_torsion_publ_flag
O2 C17 C18 C19 46.2(4) . . . . ?
O2 C17 C18 C23 -127.9(3) . . . . ?
N1 C13 C14 C15 30.2(3) . . . . ?
N1 C17 C18 C19 -133.7(3) . . . . ?
N1 C17 C18 C23 52.2(4) . . . . ?
N2 C11 C12 O1 -176.4(2) . . . . ?
N2 C11 C12 N3 4.7(4) . . . . ?
N2 C11 C13 N1 -37.1(3) . . . . ?
N2 C11 C13 C14 77.8(3) . . . . ?
N3 C5 C6 C7 -179.5(3) . . . . ?
N3 C5 C10 N2 1.6(4) . . . . ?
N3 C5 C10 C9 -179.6(2) . . . . ?
C2 C1 C4 N3 -147.7(3) . . . . ?
C3 C1 C4 N3 -76.8(4) . . . . ?
C4 N3 C5 C6 -2.6(4) . . . . ?
C4 N3 C5 C10 177.3(2) . . . . ?
C4 N3 C12 O1 0.9(4) . . . . ?
C4 N3 C12 C11 179.8(2) . . . . ?
C4 C1 C2 C3 111.3(3) . . . . ?
C4 C1 C3 C2 -107.9(4) . . . . ?
C5 N3 C4 C1 -81.4(3) . . . . ?
C5 N3 C12 O1 177.3(2) . . . . ?
C5 N3 C12 C11 -3.8(3) . . . . ?
C5 C6 C7 C8 -0.8(5) . . . . ?
C6 C5 C10 N2 -178.5(2) . . . . ?
C6 C5 C10 C9 0.3(4) . . . . ?
C6 C7 C8 C9 0.2(5) . . . . ?
C7 C8 C9 C10 0.8(5) . . . . ?
C8 C9 C10 N2 177.9(3) . . . . ?
C8 C9 C10 C5 -1.0(4) . . . . ?
C10 N2 C11 C12 -2.3(4) . . . . ?
C10 N2 C11 C13 -178.2(2) . . . . ?
C10 C5 C6 C7 0.6(4) . . . . ?
C11 N2 C10 C5 -0.9(4) . . . . ?
C11 N2 C10 C9 -179.7(2) . . . . ?
C11 C13 C14 C15 -90.6(3) . . . . ?
C12 N3 C4 C1 95.0(3) . . . . ?
C12 N3 C5 C6 -178.9(2) . . . . ?
C12 N3 C5 C10 1.0(3) . . . . ?
C12 C11 C13 N1 146.7(2) . . . . ?
C12 C11 C13 C14 -98.4(3) . . . . ?
C13 N1 C16 C15 -12.2(3) . . . . ?
C13 N1 C17 O2 0.9(4) . . . . ?
C13 N1 C17 C18 -179.2(2) . . . . ?
C13 C11 C12 O1 -0.4(4) . . . . ?
C13 C11 C12 N3 -179.3(2) . . . . ?
C13 C14 C15 C16 -38.5(3) . . . . ?
C14 C15 C16 N1 31.2(3) . . . . ?
C16 N1 C13 C11 109.2(3) . . . . ?
C16 N1 C13 C14 -11.2(3) . . . . ?
C16 N1 C17 O2 -168.0(3) . . . . ?
C16 N1 C17 C18 11.9(4) . . . . ?
C17 N1 C13 C11 -61.3(3) . . . . ?
C17 N1 C13 C14 178.3(2) . . . . ?
C17 N1 C16 C15 157.3(3) . . . . ?
C17 C18 C19 C20 -177.3(3) . . . . ?
C17 C18 C23 C22 175.5(3) . . . . ?
C18 C19 C20 C21 2.6(5) . . . . ?
C19 C18 C23 C22 1.4(4) . . . . ?
C19 C20 C21 C22 -0.5(5) . . . . ?
C20 C21 C22 C23 -1.1(5) . . . . ?
C21 C22 C23 C18 0.6(5) . . . . ?
C23 C18 C19 C20 -3.0(4) . . . . ?
